data_9008262
loop_
_publ_author_name
'McKie, D.'
'Frankis, E. J.'

_publ_section_title
;Nyerereite: A new volcanic carbonate mineral from Oldoinyo Lengai, Tanzania
 Note: low-temperature polymorph that inverted from the high-temperature
 polymorph Note: only half of the O atoms have been located Locality: Oldoinyo
 Lengai, Tanzania
;
_journal_name_full 'Zeitschrift fur Kristallographie'
_journal_page_first 73
_journal_page_last 95
_journal_volume 145
_journal_year 1977
_chemical_compound_source 'Oldoinyo Lengai, Tanzania'
_chemical_formula_sum 'C2 Ca K0.36 Na1.64 O3'
_chemical_name_mineral Nyerereite
_space_group_IT_number 36
_symmetry_space_group_name_Hall 'C 2c -2'
_symmetry_space_group_name_H-M 'C m c 21'
_cell_angle_alpha 90
_cell_angle_beta 90
_cell_angle_gamma 90
_cell_length_a 5.044
_cell_length_b 8.809
_cell_length_c 12.743
_cell_formula_units_Z 4
_cell_volume 566.205
_database_code_amcsd 0010790
_exptl_crystal_density_diffrn 1.922
_cod_original_formula_sum 'Ca Na1.64 K.36 C2 O3'
_cod_database_code 9008262

loop_
_space_group_symop_operation_xyz
x,y,z
1/2+x,1/2+y,z
x,-y,1/2+z
1/2+x,1/2-y,1/2+z
-x,y,z
1/2-x,1/2+y,z
-x,-y,1/2+z
1/2-x,1/2-y,1/2+z

loop_
_atom_site_label
_atom_site_fract_x
_atom_site_fract_y
_atom_site_fract_z
_atom_site_occupancy
Ca 0.00000 0.98000 0.00000 1.00000
Na1 0.00000 0.32000 0.82000 0.64000
K1 0.00000 0.32000 0.82000 0.36000
Na2 0.00000 0.32000 0.12000 1.00000
C1 0.00000 0.35000 0.51000 1.00000
C2 0.00000 0.99000 0.23000 1.00000
O1 0.22000 0.28000 0.52000 1.00000
O2 0.00000 0.49000 0.49000 1.00000

loop_
_cod_related_entry_id
_cod_related_entry_database
_cod_related_entry_code
1 AMCSD 0010790
